data_4318498
loop_
_publ_author_name
'Patty Wisian-Neilson'
'Ralph S. Johnson'
'Hongming Zhang'
'June-Ho Jung'
'Robert H. Neilson'
'Junmin Ji'
'William H. Watson'
'Mariusz Krawiec'

_publ_section_title
;
 Reactions of N-Silylphosphoranimines with Alcohols: Synthesis and
 Structure of Cyclotriphosphazenes with Nongeminal Methyl and Phenyl
 Substituents
;
_journal_name_full 'Inorganic Chemistry'
_journal_page_first 4775
_journal_page_last 4779
_journal_paper_doi 10.1021/ic025760k
_journal_volume 41
_journal_year 2002
_chemical_formula_sum 'C21 H24 N3 P3'
_chemical_formula_weight 411.34
_chemical_name_systematic
; 
 ? 
;
_space_group_IT_number 2
_symmetry_cell_setting triclinic
_symmetry_space_group_name_Hall '-P 1'
_symmetry_space_group_name_H-M 'P -1'
_atom_sites_solution_hydrogens geom
_atom_sites_solution_primary direct
_atom_sites_solution_secondary difmap
_audit_creation_method SHELXL
_cell_angle_alpha 107.93(1)
_cell_angle_beta 90.59(2)
_cell_angle_gamma 91.58(1)
_cell_formula_units_Z 4
_cell_length_a 8.128(2)
_cell_length_b 15.809(3)
_cell_length_c 17.454(3)
_cell_measurement_reflns_used 38
_cell_measurement_temperature 293(2)
_cell_measurement_theta_max 15.0
_cell_measurement_theta_min 10.0
_cell_volume 2132.6(8)
_computing_cell_refinement 'Bruker XSCANS'
_computing_data_collection 'Bruker XSCANS'
_computing_data_reduction 'Bruker XSCANS'
_computing_molecular_graphics 'Bruker SHELXTL'
_computing_publication_material 'Bruker SHELXTL'
_computing_structure_refinement 'SHELXL-93 (Sheldrick, 1993)'
_computing_structure_solution 'SHELXS-86 (Sheldrick, 1990)'
_diffrn_ambient_temperature 293(2)
_diffrn_measurement_device 'Bruker P4'
_diffrn_measurement_method '2\q/\w scans'
_diffrn_radiation_monochromator graphite
_diffrn_radiation_source 'fine-focus sealed tube'
_diffrn_radiation_type MoK\a
_diffrn_radiation_wavelength 0.71073
_diffrn_reflns_av_R_equivalents 0.0214
_diffrn_reflns_av_sigmaI/netI 0.0445
_diffrn_reflns_limit_h_max 8
_diffrn_reflns_limit_h_min 0
_diffrn_reflns_limit_k_max 15
_diffrn_reflns_limit_k_min -15
_diffrn_reflns_limit_l_max 18
_diffrn_reflns_limit_l_min -18
_diffrn_reflns_number 5530
_diffrn_reflns_theta_max 22.00
_diffrn_reflns_theta_min 2.09
_diffrn_standards_decay_% 9.17
_diffrn_standards_interval_count 147
_diffrn_standards_number 3
_exptl_absorpt_coefficient_mu 0.290
_exptl_absorpt_correction_T_max n/a
_exptl_absorpt_correction_T_min n/a
_exptl_absorpt_correction_type n/a
_exptl_crystal_colour colorless
_exptl_crystal_density_diffrn 1.281
_exptl_crystal_density_meas ?
_exptl_crystal_density_method n/a
_exptl_crystal_description plates
_exptl_crystal_F_000 864
_exptl_crystal_size_max 0.40
_exptl_crystal_size_mid 0.30
_exptl_crystal_size_min 0.15
_refine_diff_density_max 0.47
_refine_diff_density_min -0.45
_refine_diff_density_rms 0.09
_refine_ls_extinction_coef 0.0048(13)
_refine_ls_extinction_expression Fc^*^=kFc[1+0.001xFc^2^\l^3^/sin(2\q)]^-1/4^
_refine_ls_extinction_method SHELXL
_refine_ls_goodness_of_fit_all 1.19
_refine_ls_goodness_of_fit_obs 1.27
_refine_ls_matrix_type full
_refine_ls_number_parameters 488
_refine_ls_number_reflns 4433
_refine_ls_number_restraints 0
_refine_ls_restrained_S_all 1.95
_refine_ls_restrained_S_obs 1.27
_refine_ls_R_factor_all 0.145
_refine_ls_R_factor_obs 0.094
_refine_ls_shift/esd_max 0.00
_refine_ls_shift/esd_mean 0.00
_refine_ls_structure_factor_coef Fsqd
_refine_ls_weighting_details 'w=1/[\s^2^(Fo^2^)+(0.0620P)^2^+16.7297P] where P=(Fo^2^+2Fc^2^)/3'
_refine_ls_weighting_scheme calc
_refine_ls_wR_factor_all 0.408
_refine_ls_wR_factor_obs 0.233
_reflns_number_observed 3690
_reflns_number_total 5096
_reflns_observed_criterion >2sigma(I)
_cod_data_source_file ic025760k_s1.cif
_cod_data_source_block rj-0500
_cod_depositor_comments
;
The following automatic conversions were performed:

'_symmetry_cell_setting' value 'Triclinic' changed to 'triclinic'
according to the built-in table from CIF Core dictionary named
'cif_core.dic' version 2.4.1 from 2010-06-29.

Automatic conversion script
Id: cif_fix_values 1646 2011-03-28 12:23:43Z adriana 

The following automatic conversions were performed:

'_exptl_crystal_density_meas' value 'n/a' was changed to '?' - the
value is perceived as not measured.

Automatic conversion script
Id: cif_fix_values 3008 2015-01-20 13:52:24Z robertas 

The following automatic conversions were performed:

'_refine_ls_weighting_scheme' value 'calc
w=1/[\s^2^(Fo^2^)+(0.0620P)^2^+16.7297P] where P=(Fo^2^+2Fc^2^)/3'
was changed to 'calc'. New tag '_refine_ls_weighting_details' was
created. The value of the new tag was set to
'w=1/[\s^2^(Fo^2^)+(0.0620P)^2^+16.7297P] where P=(Fo^2^+2Fc^2^)/3'.

Automatic conversion script
Id: cif_fix_values 3143 2015-03-26 13:38:13Z robertas 
;
_cod_database_code 4318498

loop_
_symmetry_equiv_pos_as_xyz
'x, y, z'
'-x, -y, -z'

loop_
_atom_site_aniso_label
_atom_site_aniso_U_11
_atom_site_aniso_U_22
_atom_site_aniso_U_33
_atom_site_aniso_U_23
_atom_site_aniso_U_13
_atom_site_aniso_U_12
P1 0.0231(15) 0.051(2) 0.062(2) 0.0079(13) -0.0065(12) -0.0097(12)
P2 0.0264(15) 0.052(2) 0.064(2) 0.0137(14) -0.0025(12) -0.0074(12)
P3 0.030(2) 0.046(2) 0.057(2) 0.0128(13) -0.0087(12) -0.0110(12)
P4 0.0261(15) 0.047(2) 0.062(2) 0.0193(13) -0.0126(12) 0.0013(12)
P5 0.0205(14) 0.055(2) 0.065(2) 0.0208(14) -0.0150(12) 0.0021(12)
P6 0.0281(15) 0.049(2) 0.058(2) 0.0158(13) -0.0147(12) -0.0063(12)
N1 0.029(5) 0.058(6) 0.089(7) 0.004(5) 0.007(5) -0.016(4)
N2 0.041(5) 0.049(5) 0.064(6) 0.006(4) -0.006(4) -0.006(4)
N3 0.034(5) 0.044(5) 0.087(7) 0.010(5) -0.012(5) -0.010(4)
N4 0.016(4) 0.049(5) 0.093(7) 0.027(5) -0.014(4) -0.001(4)
N5 0.026(5) 0.047(5) 0.084(6) 0.022(4) -0.017(4) 0.001(4)
N6 0.021(5) 0.050(5) 0.097(7) 0.026(5) -0.014(4) -0.002(4)
C1 0.030(6) 0.087(8) 0.058(7) 0.019(6) -0.017(5) -0.011(6)
C2 0.055(8) 0.075(8) 0.077(8) 0.033(7) -0.005(6) -0.008(6)
C3 0.053(8) 0.080(9) 0.073(8) 0.029(7) -0.017(6) -0.008(6)
C4 0.025(6) 0.072(7) 0.059(7) 0.020(6) -0.010(5) -0.002(5)
C5 0.044(7) 0.078(8) 0.069(8) 0.024(6) -0.009(6) 0.010(6)
C6 0.041(7) 0.077(8) 0.073(8) 0.015(6) -0.009(6) 0.003(6)
C11 0.022(5) 0.049(7) 0.063(7) 0.012(5) -0.006(5) -0.004(5)
C12 0.053(8) 0.068(8) 0.080(9) 0.016(7) -0.005(7) 0.006(6)
C13 0.052(8) 0.099(11) 0.075(9) 0.027(8) 0.019(7) 0.012(7)
C14 0.049(8) 0.101(12) 0.103(11) 0.057(9) -0.010(7) -0.016(8)
C15 0.060(9) 0.073(9) 0.107(11) 0.026(9) 0.007(8) 0.000(7)
C16 0.039(7) 0.070(9) 0.088(9) 0.026(7) 0.006(6) 0.011(6)
C21 0.019(5) 0.050(7) 0.067(7) 0.020(6) -0.015(5) -0.004(5)
C22 0.044(7) 0.059(8) 0.068(8) 0.022(6) -0.016(6) 0.003(5)
C23 0.045(7) 0.077(9) 0.071(9) 0.016(7) -0.012(6) 0.014(6)
C24 0.039(7) 0.103(11) 0.051(7) 0.020(7) 0.002(5) 0.026(7)
C25 0.046(7) 0.073(9) 0.068(8) 0.024(7) -0.009(6) 0.001(6)
C26 0.042(7) 0.057(7) 0.065(8) 0.008(6) -0.009(6) 0.004(5)
C31 0.026(5) 0.044(6) 0.055(6) 0.013(5) 0.002(5) -0.004(5)
C32 0.050(7) 0.050(7) 0.070(8) 0.019(6) -0.011(6) -0.001(5)
C33 0.062(8) 0.084(9) 0.059(8) 0.027(7) -0.020(6) 0.001(7)
C34 0.053(8) 0.095(10) 0.046(7) 0.010(7) -0.004(6) 0.001(7)
C35 0.040(7) 0.071(8) 0.072(8) 0.007(6) -0.011(6) -0.009(6)
C36 0.037(6) 0.067(8) 0.059(7) 0.013(6) -0.013(5) 0.004(6)
C41 0.014(5) 0.056(7) 0.067(7) 0.024(6) -0.003(4) 0.001(4)
C42 0.070(9) 0.071(9) 0.072(8) 0.003(7) -0.015(7) 0.017(7)
C43 0.083(11) 0.087(10) 0.085(10) -0.002(8) -0.021(8) -0.001(8)
C44 0.061(9) 0.106(12) 0.081(10) 0.015(9) -0.038(7) -0.003(8)
C45 0.080(10) 0.115(13) 0.077(9) 0.042(9) -0.029(8) 0.014(9)
C46 0.061(8) 0.066(8) 0.079(9) 0.025(7) -0.027(7) 0.002(6)
C51 0.024(6) 0.065(7) 0.059(7) 0.027(6) -0.007(5) 0.001(5)
C52 0.053(7) 0.068(8) 0.063(7) 0.022(6) -0.014(6) 0.006(6)
C53 0.053(8) 0.108(11) 0.070(9) 0.034(8) -0.012(6) -0.006(7)
C54 0.050(8) 0.138(14) 0.074(9) 0.052(10) -0.008(7) 0.041(9)
C55 0.073(9) 0.082(9) 0.092(10) 0.049(8) -0.002(8) 0.025(8)
C56 0.057(8) 0.065(8) 0.076(8) 0.022(6) -0.021(6) 0.017(6)
C61 0.015(5) 0.055(7) 0.052(6) 0.010(5) -0.012(4) -0.001(4)
C62 0.042(6) 0.063(7) 0.060(7) 0.020(6) -0.007(5) 0.005(6)
C63 0.042(7) 0.070(8) 0.079(8) 0.033(7) -0.005(6) 0.001(6)
C64 0.043(7) 0.095(10) 0.064(8) 0.038(7) -0.015(6) -0.015(7)
C65 0.060(8) 0.078(9) 0.063(8) 0.015(7) 0.007(6) -0.001(7)
C66 0.048(7) 0.049(7) 0.068(7) 0.015(6) 0.000(6) 0.002(5)

loop_
_atom_site_label
_atom_site_type_symbol
_atom_site_fract_x
_atom_site_fract_y
_atom_site_fract_z
_atom_site_U_iso_or_equiv
_atom_site_thermal_displace_type
_atom_site_occupancy
_atom_site_calc_flag
_atom_site_refinement_flags
_atom_site_disorder_group
P1 P -0.0159(3) 0.7467(2) 0.4367(2) 0.0481(8) Uani 1 d . .
P2 P 0.3096(3) 0.7058(2) 0.3929(2) 0.0488(8) Uani 1 d . .
P3 P 0.2318(3) 0.8810(2) 0.4780(2) 0.0454(7) Uani 1 d . .
P4 P 0.5299(3) 0.2539(2) 0.0838(2) 0.0448(7) Uani 1 d . .
P5 P 0.2057(3) 0.3005(2) 0.0623(2) 0.0462(8) Uani 1 d . .
P6 P 0.2744(3) 0.1236(2) 0.0475(2) 0.0455(7) Uani 1 d . .
N1 N 0.1177(10) 0.6779(6) 0.3901(6) 0.063(3) Uani 1 d . .
N2 N 0.3591(10) 0.8067(5) 0.4389(5) 0.054(2) Uani 1 d . .
N3 N 0.0420(10) 0.8486(5) 0.4764(6) 0.058(2) Uani 1 d . .
N4 N 0.4002(9) 0.3250(5) 0.0728(5) 0.051(2) Uani 1 d . .
N5 N 0.1503(9) 0.2011(5) 0.0520(5) 0.052(2) Uani 1 d . .
N6 N 0.4662(9) 0.1540(5) 0.0651(6) 0.055(2) Uani 1 d . .
C1 C -0.1886(12) 0.7417(8) 0.3687(6) 0.059(3) Uani 1 d . .
H1A H -0.2249(12) 0.6809(8) 0.3446(6) 0.089 Uiso 1 calc R .
H1B H -0.1553(12) 0.7665(8) 0.3273(6) 0.089 Uiso 1 calc R .
H1C H -0.2771(12) 0.7751(8) 0.3982(6) 0.089 Uiso 1 calc R .
C2 C 0.4214(14) 0.6358(8) 0.4371(7) 0.067(3) Uani 1 d . .
H2A H 0.3923(14) 0.5746(8) 0.4096(7) 0.100 Uiso 1 calc R .
H2B H 0.3944(14) 0.6496(8) 0.4929(7) 0.100 Uiso 1 calc R .
H2C H 0.5374(14) 0.6458(8) 0.4325(7) 0.100 Uiso 1 calc R .
C3 C 0.2457(14) 0.9668(8) 0.4318(7) 0.068(3) Uani 1 d . .
H3A H 0.1681(14) 1.0116(8) 0.4558(7) 0.102 Uiso 1 calc R .
H3B H 0.2214(14) 0.9421(8) 0.3752(7) 0.102 Uiso 1 calc R .
H3C H 0.3550(14) 0.9929(8) 0.4396(7) 0.102 Uiso 1 calc R .
C4 C 0.7012(11) 0.2559(7) 0.0215(6) 0.052(3) Uani 1 d . .
H4A H 0.7416(11) 0.3161(7) 0.0320(6) 0.078 Uiso 1 calc R .
H4B H 0.6675(11) 0.2319(7) -0.0340(6) 0.078 Uiso 1 calc R .
H4C H 0.7868(11) 0.2207(7) 0.0330(6) 0.078 Uiso 1 calc R .
C5 C 0.1028(13) 0.3714(8) 0.1454(7) 0.063(3) Uani 1 d . .
H5A H 0.1355(13) 0.4322(8) 0.1522(7) 0.095 Uiso 1 calc R .
H5B H 0.1309(13) 0.3568(8) 0.1933(7) 0.095 Uiso 1 calc R .
H5C H -0.0140(13) 0.3638(8) 0.1358(7) 0.095 Uiso 1 calc R .
C6 C 0.2573(13) 0.0417(8) -0.0485(7) 0.065(3) Uani 1 d . .
H6A H 0.3324(13) -0.0048(8) -0.0507(7) 0.098 Uiso 1 calc R .
H6B H 0.2836(13) 0.0684(8) -0.0895(7) 0.098 Uiso 1 calc R .
H6C H 0.1468(13) 0.0172(8) -0.0570(7) 0.098 Uiso 1 calc R .
C11 C -0.1083(11) 0.7047(7) 0.5120(6) 0.046(3) Uani 1 d . .
C12 C -0.1767(14) 0.7595(8) 0.5804(7) 0.068(3) Uani 1 d . .
H12 H -0.1702(14) 0.8207(8) 0.5902(7) 0.082 Uiso 1 calc R .
C13 C -0.2549(15) 0.7254(10) 0.6347(8) 0.075(4) Uani 1 d . .
H13 H -0.3008(15) 0.7637(10) 0.6805(8) 0.090 Uiso 1 calc R .
C14 C -0.2650(15) 0.6364(10) 0.6214(9) 0.079(4) Uani 1 d . .
H14 H -0.3173(15) 0.6135(10) 0.6582(9) 0.095 Uiso 1 calc R .
C15 C -0.1977(16) 0.5796(9) 0.5531(9) 0.080(4) Uani 1 d . .
H15 H -0.2069(16) 0.5184(9) 0.5431(9) 0.097 Uiso 1 calc R .
C16 C -0.1160(14) 0.6147(8) 0.4994(8) 0.065(3) Uani 1 d . .
H16 H -0.0663(14) 0.5768(8) 0.4546(8) 0.078 Uiso 1 calc R .
C21 C 0.3773(11) 0.6783(7) 0.2910(6) 0.045(3) Uani 1 d . .
C22 C 0.3759(13) 0.5923(7) 0.2409(7) 0.057(3) Uani 1 d . .
H22 H 0.3435(13) 0.5464(7) 0.2610(7) 0.068 Uiso 1 calc R .
C23 C 0.4213(14) 0.5720(9) 0.1617(7) 0.066(3) Uani 1 d . .
H23 H 0.4165(14) 0.5133(9) 0.1287(7) 0.079 Uiso 1 calc R .
C24 C 0.4734(13) 0.6381(9) 0.1315(7) 0.065(3) Uani 1 d . .
H24 H 0.5044(13) 0.6246(9) 0.0781(7) 0.078 Uiso 1 calc R .
C25 C 0.4795(13) 0.7246(8) 0.1810(7) 0.062(3) Uani 1 d . .
H25 H 0.5149(13) 0.7700(8) 0.1610(7) 0.075 Uiso 1 calc R .
C26 C 0.4337(13) 0.7441(7) 0.2594(7) 0.057(3) Uani 1 d . .
H26 H 0.4405(13) 0.8028(7) 0.2924(7) 0.068 Uiso 1 calc R .
C31 C 0.2973(11) 0.9360(6) 0.5812(6) 0.042(2) Uani 1 d . .
C32 C 0.4144(13) 0.8966(7) 0.6177(7) 0.056(3) Uani 1 d . .
H32 H 0.4559(13) 0.8418(7) 0.5894(7) 0.068 Uiso 1 calc R .
C33 C 0.4683(15) 0.9396(8) 0.6960(7) 0.067(3) Uani 1 d . .
H33 H 0.5470(15) 0.9141(8) 0.7202(7) 0.081 Uiso 1 calc R .
C34 C 0.4050(15) 1.0199(9) 0.7376(7) 0.068(3) Uani 1 d . .
H34 H 0.4396(15) 1.0479(9) 0.7905(7) 0.081 Uiso 1 calc R .
C35 C 0.2918(14) 1.0596(8) 0.7025(7) 0.065(3) Uani 1 d . .
H35 H 0.2495(14) 1.1142(8) 0.7310(7) 0.078 Uiso 1 calc R .
C36 C 0.2412(13) 1.0164(7) 0.6232(6) 0.056(3) Uani 1 d . .
H36 H 0.1667(13) 1.0437(7) 0.5984(6) 0.067 Uiso 1 calc R .
C41 C 0.6190(11) 0.2953(7) 0.1847(6) 0.045(3) Uani 1 d . .
C42 C 0.6364(15) 0.3846(8) 0.2223(7) 0.075(4) Uani 1 d . .
H42 H 0.5948(15) 0.4238(8) 0.1972(7) 0.090 Uiso 1 calc R .
C43 C 0.7150(18) 0.4186(10) 0.2973(8) 0.092(4) Uani 1 d . .
H43 H 0.7274(18) 0.4797(10) 0.3216(8) 0.110 Uiso 1 calc R .
C44 C 0.7736(16) 0.3611(11) 0.3346(8) 0.086(4) Uani 1 d . .
H44 H 0.8247(16) 0.3829(11) 0.3850(8) 0.104 Uiso 1 calc R .
C45 C 0.7578(17) 0.2741(11) 0.2990(8) 0.088(4) Uani 1 d . .
H45 H 0.7988(17) 0.2356(11) 0.3250(8) 0.106 Uiso 1 calc R .
C46 C 0.6809(14) 0.2384(8) 0.2230(7) 0.068(3) Uani 1 d . .
H46 H 0.6719(14) 0.1771(8) 0.1988(7) 0.082 Uiso 1 calc R .
C51 C 0.1344(11) 0.3305(7) -0.0244(6) 0.047(3) Uani 1 d . .
C52 C 0.0597(14) 0.2672(8) -0.0892(7) 0.061(3) Uani 1 d . .
H52 H 0.0417(14) 0.2094(8) -0.0876(7) 0.073 Uiso 1 calc R .
C53 C 0.0116(15) 0.2898(10) -0.1565(8) 0.076(4) Uani 1 d . .
H53 H -0.0409(15) 0.2473(10) -0.1995(8) 0.091 Uiso 1 calc R .
C54 C 0.0399(16) 0.3726(12) -0.1603(8) 0.082(4) Uani 1 d . .
H54 H 0.0072(16) 0.3864(12) -0.2062(8) 0.099 Uiso 1 calc R .
C55 C 0.1151(16) 0.4361(9) -0.0986(8) 0.077(4) Uani 1 d . .
H55 H 0.1374(16) 0.4927(9) -0.1024(8) 0.092 Uiso 1 calc R .
C56 C 0.1593(14) 0.4152(8) -0.0284(7) 0.065(3) Uani 1 d . .
H56 H 0.2056(14) 0.4592(8) 0.0156(7) 0.078 Uiso 1 calc R .
C61 C 0.2048(11) 0.0673(6) 0.1168(6) 0.042(2) Uani 1 d . .
C62 C 0.2600(13) -0.0182(7) 0.1114(7) 0.055(3) Uani 1 d . .
H62 H 0.3344(13) -0.0458(7) 0.0721(7) 0.066 Uiso 1 calc R .
C63 C 0.2036(14) -0.0601(8) 0.1641(7) 0.061(3) Uani 1 d . .
H63 H 0.2408(14) -0.1164(8) 0.1601(7) 0.073 Uiso 1 calc R .
C64 C 0.0961(14) -0.0226(9) 0.2216(7) 0.065(3) Uani 1 d . .
H64 H 0.0589(14) -0.0529(9) 0.2564(7) 0.077 Uiso 1 calc R .
C65 C 0.0409(15) 0.0614(9) 0.2286(7) 0.068(3) Uani 1 d . .
H65 H -0.0324(15) 0.0885(9) 0.2686(7) 0.082 Uiso 1 calc R .
C66 C 0.0958(13) 0.1047(7) 0.1755(7) 0.056(3) Uani 1 d . .
H66 H 0.0575(13) 0.1609(7) 0.1799(7) 0.067 Uiso 1 calc R .

loop_
_atom_type_symbol
_atom_type_description
_atom_type_scat_dispersion_real
_atom_type_scat_dispersion_imag
_atom_type_scat_source
C C 0.0033 0.0016 'International Tables Vol C Tables 4.2.6.8 and 6.1.1.4'
H H 0.0000 0.0000 'International Tables Vol C Tables 4.2.6.8 and 6.1.1.4'
N N 0.0061 0.0033 'International Tables Vol C Tables 4.2.6.8 and 6.1.1.4'
P P 0.1023 0.0942 'International Tables Vol C Tables 4.2.6.8 and 6.1.1.4'

loop_
_geom_angle_atom_site_label_1
_geom_angle_atom_site_label_2
_geom_angle_atom_site_label_3
_geom_angle
_geom_angle_site_symmetry_1
_geom_angle_site_symmetry_3
_geom_angle_publ_flag
N3 P1 N1 118.1(4) . . y
N3 P1 C1 108.6(5) . . y
N1 P1 C1 108.7(5) . . y
N3 P1 C11 109.9(5) . . y
N1 P1 C11 108.3(5) . . y
C1 P1 C11 102.0(5) . . y
N2 P2 N1 116.8(5) . . y
N2 P2 C2 108.9(5) . . y
N1 P2 C2 108.3(5) . . y
N2 P2 C21 109.2(5) . . y
N1 P2 C21 107.6(5) . . y
C2 P2 C21 105.4(5) . . y
N2 P3 N3 116.6(4) . . y
N2 P3 C3 109.9(5) . . y
N3 P3 C3 108.6(5) . . y
N2 P3 C31 108.1(5) . . y
N3 P3 C31 109.1(5) . . y
C3 P3 C31 103.8(5) . . y
N6 P4 N4 117.6(4) . . y
N6 P4 C4 108.2(5) . . y
N4 P4 C4 108.2(5) . . y
N6 P4 C41 110.5(5) . . y
N4 P4 C41 108.4(5) . . y
C4 P4 C41 103.0(4) . . y
N5 P5 N4 117.3(4) . . y
N5 P5 C5 108.8(5) . . y
N4 P5 C5 108.9(5) . . y
N5 P5 C51 109.3(5) . . y
N4 P5 C51 106.8(5) . . y
C5 P5 C51 105.2(5) . . y
N5 P6 N6 115.9(4) . . y
N5 P6 C6 109.9(5) . . y
N6 P6 C6 108.2(5) . . y
N5 P6 C61 107.4(5) . . y
N6 P6 C61 110.3(4) . . y
C6 P6 C61 104.6(5) . . y
P2 N1 P1 121.6(5) . . y
P3 N2 P2 124.4(5) . . y
P1 N3 P3 121.9(6) . . y
P5 N4 P4 121.0(5) . . y
P5 N5 P6 124.1(5) . . y
P4 N6 P6 122.8(5) . . y
C16 C11 C12 118.5(11) . . ?
C16 C11 P1 119.1(8) . . ?
C12 C11 P1 122.4(9) . . ?
C13 C12 C11 121.3(12) . . ?
C14 C13 C12 120.1(13) . . ?
C13 C14 C15 120.0(12) . . ?
C14 C15 C16 119.6(13) . . ?
C11 C16 C15 120.5(12) . . ?
C22 C21 C26 117.1(10) . . ?
C22 C21 P2 122.0(8) . . ?
C26 C21 P2 120.9(8) . . ?
C21 C22 C23 121.7(11) . . ?
C24 C23 C22 120.2(12) . . ?
C23 C24 C25 119.3(11) . . ?
C26 C25 C24 120.1(11) . . ?
C25 C26 C21 121.6(11) . . ?
C36 C31 C32 118.8(9) . . ?
C36 C31 P3 121.5(8) . . ?
C32 C31 P3 119.6(8) . . ?
C33 C32 C31 119.8(11) . . ?
C34 C33 C32 119.7(11) . . ?
C35 C34 C33 121.1(11) . . ?
C34 C35 C36 118.5(11) . . ?
C31 C36 C35 122.0(10) . . ?
C42 C41 C46 118.3(10) . . ?
C42 C41 P4 120.2(8) . . ?
C46 C41 P4 121.4(8) . . ?
C41 C42 C43 121.6(13) . . ?
C44 C43 C42 119.2(13) . . ?
C45 C44 C43 120.1(12) . . ?
C44 C45 C46 121.7(13) . . ?
C41 C46 C45 119.1(12) . . ?
C56 C51 C52 118.8(10) . . ?
C56 C51 P5 120.9(8) . . ?
C52 C51 P5 120.3(8) . . ?
C51 C52 C53 119.9(11) . . ?
C54 C53 C52 120.7(12) . . ?
C55 C54 C53 121.1(12) . . ?
C54 C55 C56 118.9(12) . . ?
C51 C56 C55 120.5(11) . . ?
C66 C61 C62 117.8(10) . . ?
C66 C61 P6 121.4(8) . . ?
C62 C61 P6 120.7(8) . . ?
C63 C62 C61 119.6(11) . . ?
C64 C63 C62 122.0(12) . . ?
C63 C64 C65 119.5(11) . . ?
C66 C65 C64 119.3(11) . . ?
C61 C66 C65 121.7(11) . . ?

loop_
_geom_bond_atom_site_label_1
_geom_bond_atom_site_label_2
_geom_bond_distance
_geom_bond_site_symmetry_2
_geom_bond_publ_flag
P1 N3 1.600(8) . y
P1 N1 1.602(9) . y
P1 C1 1.813(9) . ?
P1 C11 1.806(11) . ?
P2 N2 1.588(8) . y
P2 N1 1.606(8) . y
P2 C2 1.791(11) . ?
P2 C21 1.792(11) . ?
P3 N2 1.582(9) . y
P3 N3 1.609(8) . y
P3 C3 1.780(11) . ?
P3 C31 1.810(10) . ?
P4 N6 1.583(8) . y
P4 N4 1.613(8) . y
P4 C4 1.781(10) . ?
P4 C41 1.815(10) . ?
P5 N5 1.578(8) . y
P5 N4 1.612(8) . y
P5 C5 1.771(11) . ?
P5 C51 1.815(10) . ?
P6 N5 1.593(8) . y
P6 N6 1.616(8) . y
P6 C6 1.775(11) . ?
P6 C61 1.796(10) . ?
C11 C16 1.370(15) . ?
C11 C12 1.375(15) . ?
C12 C13 1.38(2) . ?
C13 C14 1.35(2) . ?
C14 C15 1.38(2) . ?
C15 C16 1.39(2) . ?
C21 C22 1.372(14) . ?
C21 C26 1.389(14) . ?
C22 C23 1.38(2) . ?
C23 C24 1.37(2) . ?
C24 C25 1.37(2) . ?
C25 C26 1.366(15) . ?
C31 C36 1.351(14) . ?
C31 C32 1.401(14) . ?
C32 C33 1.387(15) . ?
C33 C34 1.37(2) . ?
C34 C35 1.37(2) . ?
C35 C36 1.394(15) . ?
C41 C42 1.365(15) . ?
C41 C46 1.376(14) . ?
C42 C43 1.39(2) . ?
C43 C44 1.36(2) . ?
C44 C45 1.33(2) . ?
C45 C46 1.40(2) . ?
C51 C56 1.371(15) . ?
C51 C52 1.380(14) . ?
C52 C53 1.39(2) . ?
C53 C54 1.34(2) . ?
C54 C55 1.35(2) . ?
C55 C56 1.41(2) . ?
C61 C66 1.363(14) . ?
C61 C62 1.411(14) . ?
C62 C63 1.365(15) . ?
C63 C64 1.34(2) . ?
C64 C65 1.38(2) . ?
C65 C66 1.38(2) . ?

loop_
_geom_torsion_atom_site_label_1
_geom_torsion_atom_site_label_2
_geom_torsion_atom_site_label_3
_geom_torsion_atom_site_label_4
_geom_torsion
_geom_torsion_site_symmetry_1
_geom_torsion_site_symmetry_2
_geom_torsion_site_symmetry_3
_geom_torsion_site_symmetry_4
_geom_torsion_publ_flag
P1 N1 P2 N2 -4.1(9) . . . . ?
N1 P2 N2 P3 -3.0(9) . . . . ?
P2 N2 P3 N3 5.2(9) . . . . ?
N2 P3 N3 P1 -0.5(9) . . . . ?
P3 N3 P1 N1 -6.0(9) . . . . ?
N3 P1 N1 P2 8.4(10) . . . . ?
P4 N4 P5 N5 -7.8(9) . . . . ?
N4 P5 N5 P6 -2.8(9) . . . . ?
P5 N5 P6 N6 7.2(9) . . . . ?
N5 P6 N6 P4 -1.3(9) . . . . ?
P6 N6 P4 N4 -8.4(9) . . . . ?
N6 P4 N4 P5 13.1(9) . . . . ?
